data_2237841
loop_
_publ_author_name
'Mohandas, T.'
'Sathishkumar, R.'
'Jayabharathi, J.'
'Pasupathy, A.'
'Sakthivel, P.'

_publ_section_title
;
 1-(4-Methylphenyl)-2-[4-(trifluoromethyl)phenyl]-1<i>H</i>-phenanthro[9,10-<i>d</i>]imidazole
;
_journal_coeditor_code GO2084
_journal_issue 5
_journal_name_full 'Acta Crystallographica Section E'
_journal_page_first o710
_journal_paper_doi 10.1107/S1600536813009471
_journal_volume 69
_journal_year 2013
_chemical_formula_iupac 'C29 H19 F3 N2'
_chemical_formula_moiety 'C29 H19 F3 N2'
_chemical_formula_sum 'C29 H19 F3 N2'
_chemical_formula_weight 452.46
_chemical_name_common 2-(4-(trifluoromethyl)phenyl)-1H-phenanthro[9,10-d]imidazole
_chemical_name_systematic 1-(4-Methylphenyl)-2-[4-(trifluoromethyl)phenyl]-1<i>H</i>-phenanthro[9,10-<i>d</i>]imidazole
_space_group_IT_number 2
_symmetry_cell_setting triclinic
_symmetry_space_group_name_Hall '-P 1'
_symmetry_space_group_name_H-M 'P -1'
_atom_sites_solution_hydrogens geom
_atom_sites_solution_primary direct
_atom_sites_solution_secondary difmap
_cell_angle_alpha 76.3970(10)
_cell_angle_beta 73.490(2)
_cell_angle_gamma 86.185(5)
_cell_formula_units_Z 2
_cell_length_a 8.113(3)
_cell_length_b 11.733(5)
_cell_length_c 12.713(2)
_cell_measurement_reflns_used 6741
_cell_measurement_temperature 293(2)
_cell_measurement_theta_max 27.50
_cell_measurement_theta_min 2.62
_cell_volume 1127.7(7)
_computing_cell_refinement 'APEX2 and SAINT (Bruker, 2008)'
_computing_data_collection 'APEX2 (Bruker, 2008)'
_computing_data_reduction 'SAINT (Bruker, 2008)'
_computing_molecular_graphics 'PLATON (Spek, 2009)'
_computing_publication_material 'PLATON (Spek, 2009)'
_computing_structure_refinement 'SHELXL97 (Sheldrick, 2008)'
_computing_structure_solution 'SHELXS97 (Sheldrick, 2008)'
_diffrn_ambient_temperature 293(2)
_diffrn_detector_area_resol_mean 18.4
_diffrn_measured_fraction_theta_full 0.994
_diffrn_measured_fraction_theta_max 0.989
_diffrn_measurement_device_type 'Bruker Kappa APEXII CCD'
_diffrn_measurement_method '\w and \f scan'
_diffrn_radiation_monochromator graphite
_diffrn_radiation_source 'Rotating Anode'
_diffrn_radiation_type MoK\a
_diffrn_radiation_wavelength 0.71073
_diffrn_reflns_av_R_equivalents 0.0000
_diffrn_reflns_av_sigmaI/netI 0.0532
_diffrn_reflns_limit_h_max 10
_diffrn_reflns_limit_h_min -10
_diffrn_reflns_limit_k_max 14
_diffrn_reflns_limit_k_min -15
_diffrn_reflns_limit_l_max 16
_diffrn_reflns_limit_l_min -16
_diffrn_reflns_number 22540
_diffrn_reflns_theta_full 25.00
_diffrn_reflns_theta_max 27.59
_diffrn_reflns_theta_min 2.62
_exptl_absorpt_coefficient_mu 0.096
_exptl_absorpt_correction_T_max 0.9765
_exptl_absorpt_correction_T_min 0.9673
_exptl_absorpt_correction_type multi-scan
_exptl_absorpt_process_details '(SADABS; Bruker, 2008)'
_exptl_crystal_colour ' colourless'
_exptl_crystal_density_diffrn 1.332
_exptl_crystal_density_method 'Not Measured'
_exptl_crystal_description ' block'
_exptl_crystal_F_000 468
_exptl_crystal_size_max 0.35
_exptl_crystal_size_mid 0.30
_exptl_crystal_size_min 0.25
_refine_diff_density_max 0.715
_refine_diff_density_min -0.379
_refine_ls_extinction_coef 0.022(2)
_refine_ls_extinction_expression Fc^*^=kFc[1+0.001xFc^2^\l^3^/sin(2\q)]^-1/4^
_refine_ls_extinction_method 'SHELXL97 (Sheldrick, 2008)'
_refine_ls_goodness_of_fit_ref 1.038
_refine_ls_hydrogen_treatment constr
_refine_ls_matrix_type full
_refine_ls_number_parameters 310
_refine_ls_number_reflns 22540
_refine_ls_number_restraints 0
_refine_ls_restrained_S_all 1.038
_refine_ls_R_factor_all 0.0978
_refine_ls_R_factor_gt 0.0682
_refine_ls_shift/su_max 0.000
_refine_ls_shift/su_mean 0.000
_refine_ls_structure_factor_coef Fsqd
_refine_ls_weighting_details 'calc w=1/[\s^2^(Fo^2^)+(0.1257P)^2^+0.4620P] where P=(Fo^2^+2Fc^2^)/3'
_refine_ls_weighting_scheme calc
_refine_ls_wR_factor_gt 0.2072
_refine_ls_wR_factor_ref 0.2357
_reflns_number_gt 14735
_reflns_number_total 22540
_reflns_threshold_expression I>2sigma(I)
_cod_data_source_file go2084.cif
_cod_data_source_block I
_cod_database_code 2237841
_cod_database_fobs_code 2237841

loop_
_symmetry_equiv_pos_site_id
_symmetry_equiv_pos_as_xyz
1 x,y,z
2 -x,-y,-z

loop_
_atom_site_type_symbol
_atom_site_label
_atom_site_fract_x
_atom_site_fract_y
_atom_site_fract_z
_atom_site_U_iso_or_equiv
_atom_site_adp_type
_atom_site_calc_flag
_atom_site_refinement_flags
_atom_site_occupancy
_atom_site_symmetry_multiplicity
N N1 0.20865(14) 0.08289(9) 0.54048(8) 0.0456(3) Uani d . 1 1
N N2 0.30849(14) -0.01502(9) 0.40358(9) 0.0482(3) Uani d . 1 1
F F1 0.02200(19) -0.51343(12) 0.86107(14) 0.1730(7) Uani d . 1 1
F F2 0.2485(3) -0.56334(10) 0.75953(12) 0.2022(10) Uani d . 1 1
F F3 0.2496(2) -0.49122(12) 0.88779(13) 0.1697(7) Uani d . 1 1
C C1 0.30932(17) 0.10375(11) 0.35746(11) 0.0464(3) Uani d . 1 1
C C2 0.36035(17) 0.15914(12) 0.24009(11) 0.0486(3) Uani d . 1 1
C C3 0.4141(2) 0.09473(13) 0.15691(11) 0.0596(4) Uani d . 1 1
H H3 0.4196 0.0134 0.1774 0.071 Uiso calc R 1 1
C C4 0.4590(2) 0.15053(15) 0.04533(12) 0.0721(5) Uani d . 1 1
H H4 0.4975 0.1074 -0.0098 0.086 Uiso calc R 1 1
C C5 0.4467(2) 0.27171(15) 0.01490(13) 0.0788(5) Uani d . 1 1
H H5 0.4732 0.3096 -0.0609 0.095 Uiso calc R 1 1
C C6 0.3962(2) 0.33553(14) 0.09526(13) 0.0706(5) Uani d . 1 1
H H6 0.3908 0.4168 0.0731 0.085 Uiso calc R 1 1
C C7 0.35215(18) 0.28235(12) 0.21037(12) 0.0545(4) Uani d . 1 1
C C8 0.29676(19) 0.34923(12) 0.29833(13) 0.0565(4) Uani d . 1 1
C C9 0.2970(2) 0.47253(13) 0.27083(16) 0.0762(5) Uani d . 1 1
H H9 0.3272 0.5118 0.1954 0.091 Uiso calc R 1 1
C C10 0.2539(3) 0.53619(14) 0.35226(17) 0.0856(6) Uani d . 1 1
H H10 0.2552 0.6177 0.3318 0.103 Uiso calc R 1 1
C C11 0.2086(2) 0.48010(15) 0.46402(17) 0.0793(5) Uani d . 1 1
H H11 0.1806 0.5240 0.5188 0.095 Uiso calc R 1 1
C C12 0.2043(2) 0.36048(13) 0.49576(14) 0.0639(4) Uani d . 1 1
H H12 0.1731 0.3238 0.5719 0.077 Uiso calc R 1 1
C C13 0.24672(18) 0.29210(11) 0.41417(12) 0.0518(4) Uani d . 1 1
C C14 0.25034(17) 0.16657(11) 0.43936(11) 0.0461(3) Uani d . 1 1
C C15 0.14817(18) 0.10502(11) 0.65183(11) 0.0470(3) Uani d . 1 1
C C16 -0.02091(18) 0.13450(12) 0.69267(12) 0.0570(4) Uani d . 1 1
H H16 -0.0972 0.1383 0.6495 0.068 Uiso calc R 1 1
C C17 -0.0763(2) 0.15835(13) 0.79825(13) 0.0644(4) Uani d . 1 1
H H17 -0.1906 0.1789 0.8255 0.077 Uiso calc R 1 1
C C18 0.0345(2) 0.15247(12) 0.86492(12) 0.0600(4) Uani d . 1 1
C C19 0.2023(2) 0.12097(14) 0.82111(12) 0.0675(4) Uani d . 1 1
H H19 0.2790 0.1155 0.8643 0.081 Uiso calc R 1 1
C C20 0.26054(19) 0.09732(12) 0.71578(11) 0.0555(4) Uani d . 1 1
H H20 0.3746 0.0764 0.6884 0.067 Uiso calc R 1 1
C C21 0.24755(16) -0.02465(11) 0.51342(10) 0.0445(3) Uani d . 1 1
C C22 0.22638(17) -0.13928(11) 0.59353(10) 0.0454(3) Uani d . 1 1
C C23 0.09865(19) -0.16471(12) 0.69527(12) 0.0555(4) Uani d . 1 1
H H23 0.0233 -0.1060 0.7173 0.067 Uiso calc R 1 1
C C24 0.0823(2) -0.27559(13) 0.76375(12) 0.0591(4) Uani d . 1 1
H H24 -0.0045 -0.2918 0.8312 0.071 Uiso calc R 1 1
C C25 0.1960(2) -0.36339(13) 0.73183(12) 0.0576(4) Uani d . 1 1
C C26 0.3215(2) -0.33900(12) 0.63148(12) 0.0586(4) Uani d . 1 1
H H26 0.3970 -0.3978 0.6098 0.070 Uiso calc R 1 1
C C27 0.33689(18) -0.22880(11) 0.56271(11) 0.0529(4) Uani d . 1 1
H H27 0.4224 -0.2138 0.4946 0.063 Uiso calc R 1 1
C C28 -0.0263(3) 0.18059(16) 0.97975(13) 0.0901(6) Uani d . 1 1
H H28A -0.1454 0.2025 0.9946 0.135 Uiso calc PR 0.50 1
H H28B 0.0403 0.2443 0.9817 0.135 Uiso calc PR 0.50 1
H H28C -0.0124 0.1129 1.0360 0.135 Uiso calc PR 0.50 1
H H28D 0.0671 0.1706 1.0135 0.135 Uiso calc PR 0.50 1
H H28E -0.1186 0.1288 1.0265 0.135 Uiso calc PR 0.50 1
H H28F -0.0659 0.2603 0.9722 0.135 Uiso calc PR 0.50 1
C C29 0.1800(3) -0.48202(16) 0.80656(16) 0.0830(5) Uani d . 1 1

loop_
_atom_site_aniso_label
_atom_site_aniso_U_11
_atom_site_aniso_U_22
_atom_site_aniso_U_33
_atom_site_aniso_U_12
_atom_site_aniso_U_13
_atom_site_aniso_U_23
N1 0.0526(7) 0.0431(6) 0.0404(6) 0.0026(5) -0.0128(5) -0.0092(5)
N2 0.0554(7) 0.0463(7) 0.0405(6) 0.0003(5) -0.0133(5) -0.0057(5)
F1 0.1158(11) 0.1110(11) 0.2194(16) -0.0340(9) -0.0277(11) 0.0896(10)
F2 0.367(3) 0.0503(7) 0.1142(11) 0.0110(11) 0.0252(13) 0.0111(7)
F3 0.2296(18) 0.1301(11) 0.1480(12) -0.0230(11) -0.1189(13) 0.0590(10)
C1 0.0484(8) 0.0454(8) 0.0450(8) 0.0007(6) -0.0172(6) -0.0045(6)
C2 0.0484(8) 0.0518(8) 0.0429(8) -0.0007(6) -0.0156(6) -0.0015(6)
C3 0.0719(10) 0.0596(9) 0.0441(8) 0.0011(8) -0.0168(7) -0.0050(7)
C4 0.0875(12) 0.0794(12) 0.0426(9) -0.0001(9) -0.0152(8) -0.0044(8)
C5 0.0981(13) 0.0792(12) 0.0445(9) -0.0052(10) -0.0149(9) 0.0097(9)
C6 0.0820(12) 0.0586(10) 0.0581(10) -0.0039(9) -0.0176(9) 0.0110(8)
C7 0.0524(8) 0.0528(9) 0.0529(9) -0.0007(7) -0.0184(7) 0.0034(7)
C8 0.0567(9) 0.0459(8) 0.0637(10) 0.0038(7) -0.0212(7) -0.0019(7)
C9 0.0920(13) 0.0489(9) 0.0813(12) 0.0034(9) -0.0274(10) 0.0008(9)
C10 0.1043(15) 0.0442(9) 0.1030(15) 0.0082(9) -0.0270(12) -0.0106(10)
C11 0.0918(13) 0.0540(10) 0.0950(14) 0.0075(9) -0.0260(11) -0.0248(10)
C12 0.0709(10) 0.0519(9) 0.0712(10) 0.0038(8) -0.0226(8) -0.0158(8)
C13 0.0527(8) 0.0455(8) 0.0589(9) 0.0025(6) -0.0205(7) -0.0095(7)
C14 0.0468(8) 0.0449(8) 0.0466(8) 0.0016(6) -0.0168(6) -0.0063(6)
C15 0.0560(8) 0.0429(7) 0.0425(7) -0.0014(6) -0.0140(6) -0.0096(6)
C16 0.0530(9) 0.0649(10) 0.0577(9) 0.0030(7) -0.0184(7) -0.0197(8)
C17 0.0598(10) 0.0636(10) 0.0640(10) 0.0012(8) -0.0041(8) -0.0196(8)
C18 0.0795(11) 0.0528(9) 0.0442(8) -0.0029(8) -0.0106(8) -0.0116(7)
C19 0.0757(11) 0.0799(11) 0.0527(9) 0.0025(9) -0.0278(8) -0.0149(8)
C20 0.0553(9) 0.0637(9) 0.0485(8) 0.0041(7) -0.0178(7) -0.0115(7)
C21 0.0468(8) 0.0444(8) 0.0416(8) -0.0004(6) -0.0135(6) -0.0064(6)
C22 0.0507(8) 0.0443(8) 0.0421(7) -0.0025(6) -0.0162(6) -0.0066(6)
C23 0.0559(9) 0.0547(9) 0.0510(8) 0.0014(7) -0.0078(7) -0.0114(7)
C24 0.0620(9) 0.0619(10) 0.0449(8) -0.0093(8) -0.0062(7) -0.0037(7)
C25 0.0696(10) 0.0521(9) 0.0487(9) -0.0115(8) -0.0211(8) 0.0024(7)
C26 0.0629(9) 0.0486(9) 0.0598(9) 0.0036(7) -0.0161(8) -0.0057(7)
C27 0.0543(9) 0.0500(8) 0.0476(8) -0.0019(7) -0.0085(7) -0.0043(7)
C28 0.1210(16) 0.0905(13) 0.0543(10) -0.0028(11) -0.0119(10) -0.0219(9)
C29 0.1007(15) 0.0612(12) 0.0729(12) -0.0114(11) -0.0208(11) 0.0111(10)

loop_
_atom_type_symbol
_atom_type_description
_atom_type_scat_dispersion_real
_atom_type_scat_dispersion_imag
_atom_type_scat_source
C C 0.0033 0.0016 ' International Tables Vol C Tables 4.2.6.8 and 6.1.1.4'
H H 0.0000 0.0000 ' International Tables Vol C Tables 4.2.6.8 and 6.1.1.4'
F F 0.0171 0.0103 ' International Tables Vol C Tables 4.2.6.8 and 6.1.1.4'
N N 0.0061 0.0033 ' International Tables Vol C Tables 4.2.6.8 and 6.1.1.4'

loop_
_geom_angle_atom_site_label_1
_geom_angle_atom_site_label_2
_geom_angle_atom_site_label_3
_geom_angle
C21 N1 C14 106.48(10)
C21 N1 C15 126.81(10)
C14 N1 C15 126.58(10)
C21 N2 C1 104.85(10)
C14 C1 N2 111.39(11)
C14 C1 C2 122.18(12)
N2 C1 C2 126.42(12)
C3 C2 C7 120.44(12)
C3 C2 C1 122.02(13)
C7 C2 C1 117.53(13)
C4 C3 C2 120.45(15)
C4 C3 H3 119.8
C2 C3 H3 119.8
C3 C4 C5 119.65(16)
C3 C4 H4 120.2
C5 C4 H4 120.2
C6 C5 C4 120.40(14)
C6 C5 H5 119.8
C4 C5 H5 119.8
C5 C6 C7 121.88(15)
C5 C6 H6 119.1
C7 C6 H6 119.1
C6 C7 C2 117.13(14)
C6 C7 C8 122.83(14)
C2 C7 C8 120.03(12)
C9 C8 C13 117.68(15)
C9 C8 C7 121.00(14)
C13 C8 C7 121.28(13)
C10 C9 C8 121.66(16)
C10 C9 H9 119.2
C8 C9 H9 119.2
C9 C10 C11 120.19(16)
C9 C10 H10 119.9
C11 C10 H10 119.9
C12 C11 C10 120.74(17)
C12 C11 H11 119.6
C10 C11 H11 119.6
C11 C12 C13 120.61(15)
C11 C12 H12 119.7
C13 C12 H12 119.7
C12 C13 C8 119.10(13)
C12 C13 C14 124.56(13)
C8 C13 C14 116.29(13)
C1 C14 N1 105.14(11)
C1 C14 C13 122.53(12)
N1 C14 C13 132.28(12)
C20 C15 C16 120.59(13)
C20 C15 N1 119.52(12)
C16 C15 N1 119.88(12)
C15 C16 C17 119.35(14)
C15 C16 H16 120.3
C17 C16 H16 120.3
C16 C17 C18 121.58(15)
C16 C17 H17 119.2
C18 C17 H17 119.2
C19 C18 C17 117.04(13)
C19 C18 C28 121.62(16)
C17 C18 C28 121.34(16)
C20 C19 C18 122.35(14)
C20 C19 H19 118.8
C18 C19 H19 118.8
C15 C20 C19 119.07(14)
C15 C20 H20 120.5
C19 C20 H20 120.5
N2 C21 N1 112.13(11)
N2 C21 C22 121.79(11)
N1 C21 C22 126.08(11)
C27 C22 C23 118.28(13)
C27 C22 C21 117.48(12)
C23 C22 C21 124.18(12)
C24 C23 C22 120.89(13)
C24 C23 H23 119.6
C22 C23 H23 119.6
C23 C24 C25 119.79(13)
C23 C24 H24 120.1
C25 C24 H24 120.1
C26 C25 C24 119.57(13)
C26 C25 C29 120.74(15)
C24 C25 C29 119.69(15)
C25 C26 C27 120.67(14)
C25 C26 H26 119.7
C27 C26 H26 119.7
C26 C27 C22 120.79(13)
C26 C27 H27 119.6
C22 C27 H27 119.6
C18 C28 H28A 109.5
C18 C28 H28B 109.5
H28A C28 H28B 109.5
C18 C28 H28C 109.5
H28A C28 H28C 109.5
H28B C28 H28C 109.5
C18 C28 H28D 109.5
H28A C28 H28D 141.1
H28B C28 H28D 56.3
H28C C28 H28D 56.3
C18 C28 H28E 109.5
H28A C28 H28E 56.3
H28B C28 H28E 141.1
H28C C28 H28E 56.3
H28D C28 H28E 109.5
C18 C28 H28F 109.5
H28A C28 H28F 56.3
H28B C28 H28F 56.3
H28C C28 H28F 141.1
H28D C28 H28F 109.5
H28E C28 H28F 109.5
F2 C29 F3 103.88(19)
F2 C29 F1 107.1(2)
F3 C29 F1 101.85(18)
F2 C29 C25 115.41(17)
F3 C29 C25 113.42(16)
F1 C29 C25 113.81(17)

loop_
_geom_bond_atom_site_label_1
_geom_bond_atom_site_label_2
_geom_bond_distance
N1 C21 1.3781(17)
N1 C14 1.3909(16)
N1 C15 1.4398(16)
N2 C21 1.3222(15)
N2 C1 1.3785(16)
F1 C29 1.303(2)
F2 C29 1.259(2)
F3 C29 1.291(2)
C1 C14 1.3738(17)
C1 C2 1.4312(17)
C2 C3 1.3963(19)
C2 C7 1.4077(19)
C3 C4 1.3692(19)
C3 H3 0.9300
C4 C5 1.388(2)
C4 H4 0.9300
C5 C6 1.361(2)
C5 H5 0.9300
C6 C7 1.4006(19)
C6 H6 0.9300
C7 C8 1.466(2)
C8 C9 1.406(2)
C8 C13 1.419(2)
C9 C10 1.369(2)
C9 H9 0.9300
C10 C11 1.372(2)
C10 H10 0.9300
C11 C12 1.366(2)
C11 H11 0.9300
C12 C13 1.4107(19)
C12 H12 0.9300
C13 C14 1.4319(18)
C15 C20 1.3698(18)
C15 C16 1.3739(19)
C16 C17 1.3780(19)
C16 H16 0.9300
C17 C18 1.388(2)
C17 H17 0.9300
C18 C19 1.379(2)
C18 C28 1.510(2)
C19 C20 1.3751(19)
C19 H19 0.9300
C20 H20 0.9300
C21 C22 1.4706(18)
C22 C27 1.3889(18)
C22 C23 1.3906(18)
C23 C24 1.3757(19)
C23 H23 0.9300
C24 C25 1.391(2)
C24 H24 0.9300
C25 C26 1.369(2)
C25 C29 1.479(2)
C26 C27 1.3710(18)
C26 H26 0.9300
C27 H27 0.9300
C28 H28A 0.9600
C28 H28B 0.9600
C28 H28C 0.9600
C28 H28D 0.9600
C28 H28E 0.9600
C28 H28F 0.9600

loop_
_geom_hbond_atom_site_label_D
_geom_hbond_atom_site_label_H
_geom_hbond_atom_site_label_A
_geom_hbond_site_symmetry_A
_geom_hbond_distance_DH
_geom_hbond_distance_HA
_geom_hbond_distance_DA
_geom_hbond_angle_DHA
_geom_hbond_publ_flag
C12 H12 Cg1 1_555 0.9300 2.8400 3.698(2) 155 yes
C26 H26 Cg2 2_656 0.9300 2.8600 3.487(2) 125 yes

loop_
_geom_torsion_atom_site_label_1
_geom_torsion_atom_site_label_2
_geom_torsion_atom_site_label_3
_geom_torsion_atom_site_label_4
_geom_torsion
C21 N2 C1 C14 0.56(15)
C21 N2 C1 C2 -178.25(12)
C14 C1 C2 C3 -177.56(13)
N2 C1 C2 C3 1.1(2)
C14 C1 C2 C7 1.5(2)
N2 C1 C2 C7 -179.81(12)
C7 C2 C3 C4 -0.3(2)
C1 C2 C3 C4 178.76(14)
C2 C3 C4 C5 -1.6(2)
C3 C4 C5 C6 2.3(3)
C4 C5 C6 C7 -1.1(3)
C5 C6 C7 C2 -0.7(2)
C5 C6 C7 C8 -179.74(15)
C3 C2 C7 C6 1.4(2)
C1 C2 C7 C6 -177.69(12)
C3 C2 C7 C8 -179.54(13)
C1 C2 C7 C8 1.4(2)
C6 C7 C8 C9 -4.6(2)
C2 C7 C8 C9 176.33(13)
C6 C7 C8 C13 177.54(14)
C2 C7 C8 C13 -1.5(2)
C13 C8 C9 C10 1.2(3)
C7 C8 C9 C10 -176.67(16)
C8 C9 C10 C11 -0.1(3)
C9 C10 C11 C12 -0.6(3)
C10 C11 C12 C13 0.2(3)
C11 C12 C13 C8 1.0(2)
C11 C12 C13 C14 178.22(14)
C9 C8 C13 C12 -1.6(2)
C7 C8 C13 C12 176.25(13)
C9 C8 C13 C14 -179.10(13)
C7 C8 C13 C14 -1.2(2)
N2 C1 C14 N1 -0.94(14)
C2 C1 C14 N1 177.93(11)
N2 C1 C14 C13 176.67(11)
C2 C1 C14 C13 -4.5(2)
C21 N1 C14 C1 0.93(13)
C15 N1 C14 C1 177.00(12)
C21 N1 C14 C13 -176.36(13)
C15 N1 C14 C13 -0.3(2)
C12 C13 C14 C1 -173.14(14)
C8 C13 C14 C1 4.16(19)
C12 C13 C14 N1 3.7(2)
C8 C13 C14 N1 -178.95(13)
C21 N1 C15 C20 74.53(17)
C14 N1 C15 C20 -100.77(15)
C21 N1 C15 C16 -105.97(15)
C14 N1 C15 C16 78.73(17)
C20 C15 C16 C17 1.1(2)
N1 C15 C16 C17 -178.39(11)
C15 C16 C17 C18 -0.5(2)
C16 C17 C18 C19 -0.4(2)
C16 C17 C18 C28 179.00(13)
C17 C18 C19 C20 0.7(2)
C28 C18 C19 C20 -178.69(13)
C16 C15 C20 C19 -0.8(2)
N1 C15 C20 C19 178.68(12)
C18 C19 C20 C15 -0.1(2)
C1 N2 C21 N1 0.06(14)
C1 N2 C21 C22 -179.98(11)
C14 N1 C21 N2 -0.64(15)
C15 N1 C21 N2 -176.70(12)
C14 N1 C21 C22 179.41(11)
C15 N1 C21 C22 3.3(2)
N2 C21 C22 C27 28.74(18)
N1 C21 C22 C27 -151.30(13)
N2 C21 C22 C23 -148.34(14)
N1 C21 C22 C23 31.6(2)
C27 C22 C23 C24 0.1(2)
C21 C22 C23 C24 177.17(12)
C22 C23 C24 C25 0.8(2)
C23 C24 C25 C26 -1.1(2)
C23 C24 C25 C29 178.93(14)
C24 C25 C26 C27 0.5(2)
C29 C25 C26 C27 -179.52(14)
C25 C26 C27 C22 0.4(2)
C23 C22 C27 C26 -0.7(2)
C21 C22 C27 C26 -177.97(12)
C26 C25 C29 F2 -20.8(3)
C24 C25 C29 F2 159.2(2)
C26 C25 C29 F3 98.9(2)
C24 C25 C29 F3 -81.2(2)
C26 C25 C29 F1 -145.31(19)
C24 C25 C29 F1 34.7(3)
